data_4345263
loop_
_publ_author_name
'Reath, Alexander H.'
'Ziller, Joseph W.'
'Tsay, Charlene'
'Ryan, Austin J.'
'Yang, Jenny Y.'

_publ_section_title
;
 Redox Potential and Electronic Structure Effects of Proximal Nonredox
 Active Cations in Cobalt Schiff Base Complexes.
;
_journal_issue 6
_journal_name_full 'Inorganic chemistry'
_journal_page_first 3713
_journal_page_last 3718
_journal_paper_doi 10.1021/acs.inorgchem.6b03098
_journal_volume 56
_journal_year 2017
_chemical_formula_sum 'C21 H25 Co N3 O5'
_chemical_formula_weight 458.37
_space_group_crystal_system triclinic
_space_group_IT_number 2
_space_group_name_Hall '-P 1'
_space_group_name_H-M_alt 'P -1'
_symmetry_space_group_name_Hall '-P 1'
_symmetry_space_group_name_H-M 'P -1'
_atom_sites_solution_hydrogens geom
_atom_sites_solution_primary direct
_atom_sites_solution_secondary difmap
_audit_creation_method SHELXL-2014/7
_cell_angle_alpha 78.1968(18)
_cell_angle_beta 88.5136(18)
_cell_angle_gamma 88.5502(18)
_cell_formula_units_Z 4
_cell_length_a 6.8437(10)
_cell_length_b 12.1711(18)
_cell_length_c 24.299(4)
_cell_measurement_reflns_used 8510
_cell_measurement_temperature 88(2)
_cell_measurement_theta_max 28.84
_cell_measurement_theta_min 2.66
_cell_volume 1980.1(5)
_computing_cell_refinement 'Bruker SAINT 8.34a, 2013'
_computing_data_collection 'Bruker APEX2 2014.11-0, 2014'
_computing_data_reduction 'Bruker SAINT 8.34a, 2013'
_computing_molecular_graphics 'Bruker SHELXTL'
_computing_publication_material 'Bruker SHELXTL'
_computing_structure_refinement 'SHELXL-2014/7 (Sheldrick, 2014)'
_computing_structure_solution 'Bruker SHELXTL 2014/4'
_diffrn_ambient_temperature 88(2)
_diffrn_measured_fraction_theta_full 0.997
_diffrn_measured_fraction_theta_max 0.992
_diffrn_measurement_device_type 'Bruker SMART APEX II CCD'
_diffrn_measurement_method '\f and \w scans'
_diffrn_radiation_type MoK\a
_diffrn_radiation_wavelength 0.71073
_diffrn_reflns_av_R_equivalents 0.0310
_diffrn_reflns_av_unetI/netI 0.0390
_diffrn_reflns_Laue_measured_fraction_full 0.997
_diffrn_reflns_Laue_measured_fraction_max 0.992
_diffrn_reflns_limit_h_max 8
_diffrn_reflns_limit_h_min -8
_diffrn_reflns_limit_k_max 15
_diffrn_reflns_limit_k_min -15
_diffrn_reflns_limit_l_max 31
_diffrn_reflns_limit_l_min -31
_diffrn_reflns_number 20892
_diffrn_reflns_point_group_measured_fraction_full 0.997
_diffrn_reflns_point_group_measured_fraction_max 0.992
_diffrn_reflns_theta_full 25.500
_diffrn_reflns_theta_max 27.102
_diffrn_reflns_theta_min 1.710
_diffrn_source 'fine-focus sealed tube'
_exptl_absorpt_coefficient_mu 0.907
_exptl_absorpt_correction_T_max 0.8016
_exptl_absorpt_correction_T_min 0.5713
_exptl_absorpt_correction_type multi-scan
_exptl_absorpt_process_details 'Bruker SADABS 2014/5'
_exptl_crystal_colour red
_exptl_crystal_density_diffrn 1.538
_exptl_crystal_density_meas ?
_exptl_crystal_density_method not_measured
_exptl_crystal_description plate
_exptl_crystal_F_000 956
_exptl_crystal_size_max 0.400
_exptl_crystal_size_mid 0.305
_exptl_crystal_size_min 0.111
_refine_diff_density_max 1.460
_refine_diff_density_min -1.240
_refine_diff_density_rms 0.115
_refine_ls_extinction_method none
_refine_ls_goodness_of_fit_ref 1.040
_refine_ls_hydrogen_treatment constr
_refine_ls_matrix_type full
_refine_ls_number_parameters 549
_refine_ls_number_reflns 8673
_refine_ls_number_restraints 0
_refine_ls_restrained_S_all 1.040
_refine_ls_R_factor_all 0.0583
_refine_ls_R_factor_gt 0.0471
_refine_ls_shift/su_max 0.001
_refine_ls_shift/su_mean 0.000
_refine_ls_structure_factor_coef Fsqd
_refine_ls_weighting_details 'w=1/[\s^2^(Fo^2^)+(0.0881P)^2^+0.2932P] where P=(Fo^2^+2Fc^2^)/3'
_refine_ls_weighting_scheme calc
_refine_ls_wR_factor_gt 0.1265
_refine_ls_wR_factor_ref 0.1366
_reflns_Friedel_coverage 0.000
_reflns_number_gt 6901
_reflns_number_total 8673
_reflns_threshold_expression 'I > 2\s(I)'
_cod_data_source_file ic6b03098_si_009.cif
_cod_data_source_block jyy128
_cod_depositor_comments
;
The following automatic conversions were performed:

'_exptl_crystal_density_meas' value 'not_measured' was changed to '?'
- the value is perceived as not measured.

Automatic conversion script
Id: cif_fix_values 4973 2017-02-22 13:04:09Z antanas 

 Adding full bibliography for 4345257--4345264.cif.
;
_cod_database_code 4345263
_shelx_shelxl_version_number 2014/7
_shelx_space_group_comment
; 
The symmetry employed for this shelxl refinement is uniquely defined 
by the following loop, which should always be used as a source of 
symmetry information in preference to the above space-group names. 
They are only intended as comments. 
;
_shelx_estimated_absorpt_t_min 0.713
_shelx_estimated_absorpt_t_max 0.906

loop_
_space_group_symop_operation_xyz
'x, y, z'
'-x, -y, -z'

loop_
_atom_site_label
_atom_site_type_symbol
_atom_site_fract_x
_atom_site_fract_y
_atom_site_fract_z
_atom_site_U_iso_or_equiv
_atom_site_adp_type
_atom_site_occupancy
_atom_site_site_symmetry_order
_atom_site_calc_flag
_atom_site_refinement_flags_posn
_atom_site_refinement_flags_adp
Co1 Co 0.72818(4) 0.97440(2) 0.73585(2) 0.01402(10) Uani 1 1 d . .
O1 O 0.7385(2) 0.98423(13) 0.65846(6) 0.0170(3) Uani 1 1 d . .
O2 O 0.7147(2) 0.81994(12) 0.74180(6) 0.0161(3) Uani 1 1 d . .
O3 O 0.7381(2) 0.95621(13) 0.55391(6) 0.0225(4) Uani 1 1 d . .
O4 O 0.6984(2) 0.60982(13) 0.72918(6) 0.0215(4) Uani 1 1 d . .
N1 N 0.7266(3) 1.12893(15) 0.73041(8) 0.0168(4) Uani 1 1 d . .
N2 N 0.7379(3) 0.96463(16) 0.81321(8) 0.0174(4) Uani 1 1 d . .
C1 C 0.7396(3) 1.07560(18) 0.61889(9) 0.0159(4) Uani 1 1 d . .
C2 C 0.7404(3) 1.06469(19) 0.56122(9) 0.0181(4) Uani 1 1 d . .
C3 C 0.7406(3) 1.1579(2) 0.51802(9) 0.0210(5) Uani 1 1 d . .
H3A H 0.7395 1.1486 0.4801 0.025 Uiso 1 1 calc R U
C4 C 0.7424(4) 1.2662(2) 0.52944(10) 0.0274(5) Uani 1 1 d . .
H4A H 0.7439 1.3299 0.4994 0.033 Uiso 1 1 calc R U
C5 C 0.7420(4) 1.2800(2) 0.58348(10) 0.0259(5) Uani 1 1 d . .
H5A H 0.7433 1.3536 0.5910 0.031 Uiso 1 1 calc R U
C6 C 0.7398(3) 1.18586(19) 0.62876(10) 0.0190(5) Uani 1 1 d . .
C7 C 0.7333(3) 1.20564(19) 0.68470(10) 0.0195(5) Uani 1 1 d . .
H7A H 0.7341 1.2816 0.6888 0.023 Uiso 1 1 calc R U
C8 C 0.7004(4) 1.1667(2) 0.78420(9) 0.0237(5) Uani 1 1 d . .
H8A H 0.5615 1.1874 0.7898 0.028 Uiso 1 1 calc R U
H8B H 0.7804 1.2335 0.7838 0.028 Uiso 1 1 calc R U
C9 C 0.7623(4) 1.0732(2) 0.83066(10) 0.0238(5) Uani 1 1 d . .
H9A H 0.9009 1.0819 0.8394 0.029 Uiso 1 1 calc R U
H9B H 0.6819 1.0752 0.8649 0.029 Uiso 1 1 calc R U
C10 C 0.7389(3) 0.8746(2) 0.85174(10) 0.0202(5) Uani 1 1 d . .
H10A H 0.7462 0.8835 0.8896 0.024 Uiso 1 1 calc R U
C11 C 0.7300(3) 0.76245(19) 0.84263(9) 0.0185(5) Uani 1 1 d . .
C12 C 0.7338(4) 0.6730(2) 0.88996(10) 0.0241(5) Uani 1 1 d . .
H12A H 0.7441 0.6888 0.9265 0.029 Uiso 1 1 calc R U
C13 C 0.7229(4) 0.5641(2) 0.88413(10) 0.0254(5) Uani 1 1 d . .
H13A H 0.7242 0.5047 0.9163 0.030 Uiso 1 1 calc R U
C14 C 0.7100(3) 0.54072(19) 0.83001(10) 0.0205(5) Uani 1 1 d . .
H14A H 0.7015 0.4651 0.8258 0.025 Uiso 1 1 calc R U
C15 C 0.7094(3) 0.62632(19) 0.78308(9) 0.0178(4) Uani 1 1 d . .
C16 C 0.7180(3) 0.74172(18) 0.78758(9) 0.0157(4) Uani 1 1 d . .
C17 C 0.7466(4) 0.9403(2) 0.49731(9) 0.0227(5) Uani 1 1 d . .
H17A H 0.7464 0.8598 0.4972 0.034 Uiso 1 1 calc R U
H17B H 0.8666 0.9730 0.4787 0.034 Uiso 1 1 calc R U
H17C H 0.6328 0.9772 0.4771 0.034 Uiso 1 1 calc R U
C18 C 0.7118(3) 0.49652(18) 0.72177(10) 0.0225(5) Uani 1 1 d . .
H18A H 0.7085 0.4954 0.6816 0.034 Uiso 1 1 calc R U
H18B H 0.6014 0.4544 0.7413 0.034 Uiso 1 1 calc R U
H18C H 0.8346 0.4619 0.7373 0.034 Uiso 1 1 calc R U
Co2 Co 0.23093(4) 0.02985(2) 0.76339(2) 0.01390(10) Uani 1 1 d . .
O5 O 0.2444(2) 0.01816(12) 0.84064(6) 0.0162(3) Uani 1 1 d . .
O6 O 0.2202(2) 0.18431(12) 0.75851(6) 0.0162(3) Uani 1 1 d . .
O7 O 0.2624(2) 0.04379(13) 0.94561(6) 0.0228(4) Uani 1 1 d . .
O8 O 0.2243(2) 0.39351(12) 0.77271(6) 0.0217(4) Uani 1 1 d . .
N3 N 0.2244(3) -0.12415(15) 0.76801(8) 0.0160(4) Uani 1 1 d . .
N4 N 0.2331(3) 0.04109(16) 0.68595(8) 0.0167(4) Uani 1 1 d . .
C19 C 0.2482(3) -0.07354(18) 0.87983(9) 0.0155(4) Uani 1 1 d . .
C20 C 0.2592(3) -0.06450(19) 0.93750(9) 0.0176(4) Uani 1 1 d . .
C21 C 0.2697(3) -0.1581(2) 0.98005(9) 0.0205(5) Uani 1 1 d . .
H21A H 0.2821 -0.1497 1.0178 0.025 Uiso 1 1 calc R U
C22 C 0.2623(4) -0.2662(2) 0.96804(10) 0.0256(5) Uani 1 1 d . .
H22A H 0.2676 -0.3306 0.9977 0.031 Uiso 1 1 calc R U
C23 C 0.2477(4) -0.2783(2) 0.91405(10) 0.0233(5) Uani 1 1 d . .
H23A H 0.2417 -0.3514 0.9062 0.028 Uiso 1 1 calc R U
C24 C 0.2414(3) -0.18357(19) 0.86923(10) 0.0184(5) Uani 1 1 d . .
C25 C 0.2293(3) -0.20189(19) 0.81328(10) 0.0190(5) Uani 1 1 d . .
H25A H 0.2246 -0.2775 0.8088 0.023 Uiso 1 1 calc R U
C26 C 0.1972(4) -0.1603(2) 0.71412(9) 0.0233(5) Uani 1 1 d . .
H26A H 0.0584 -0.1781 0.7104 0.028 Uiso 1 1 calc R U
H26B H 0.2778 -0.2286 0.7130 0.028 Uiso 1 1 calc R U
C27 C 0.2575(4) -0.06709(19) 0.66701(10) 0.0233(5) Uani 1 1 d . .
H27A H 0.3958 -0.0784 0.6561 0.028 Uiso 1 1 calc R U
H27B H 0.1758 -0.0663 0.6339 0.028 Uiso 1 1 calc R U
C28 C 0.2288(3) 0.1319(2) 0.64762(9) 0.0204(5) Uani 1 1 d . .
H28A H 0.2280 0.1236 0.6096 0.024 Uiso 1 1 calc R U
C29 C 0.2250(3) 0.24365(19) 0.65756(9) 0.0189(5) Uani 1 1 d . .
C30 C 0.2293(4) 0.3342(2) 0.61046(10) 0.0255(5) Uani 1 1 d . .
H30A H 0.2285 0.3193 0.5736 0.031 Uiso 1 1 calc R U
C31 C 0.2345(4) 0.4423(2) 0.61744(10) 0.0255(5) Uani 1 1 d . .
H31A H 0.2385 0.5023 0.5856 0.031 Uiso 1 1 calc R U
C32 C 0.2340(3) 0.46482(19) 0.67181(9) 0.0197(5) Uani 1 1 d . .
H32A H 0.2390 0.5403 0.6766 0.024 Uiso 1 1 calc R U
C33 C 0.2263(3) 0.37863(18) 0.71835(9) 0.0165(4) Uani 1 1 d . .
C34 C 0.2226(3) 0.26348(18) 0.71301(9) 0.0154(4) Uani 1 1 d . .
C35 C 0.2521(4) 0.0580(2) 1.00249(9) 0.0220(5) Uani 1 1 d . .
H35A H 0.2471 0.1382 1.0031 0.033 Uiso 1 1 calc R U
H35B H 0.3678 0.0230 1.0224 0.033 Uiso 1 1 calc R U
H35C H 0.1342 0.0224 1.0210 0.033 Uiso 1 1 calc R U
C36 C 0.2185(3) 0.50678(18) 0.78062(10) 0.0212(5) Uani 1 1 d . .
H36A H 0.2214 0.5070 0.8209 0.032 Uiso 1 1 calc R U
H36B H 0.0982 0.5444 0.7648 0.032 Uiso 1 1 calc R U
H36C H 0.3320 0.5466 0.7616 0.032 Uiso 1 1 calc R U
O9 O 0.3913(2) 0.71362(14) 0.60863(7) 0.0246(4) Uani 1 1 d . .
N5 N 0.7205(3) 0.69194(15) 0.59644(8) 0.0186(4) Uani 1 1 d . .
C37 C 0.5605(3) 0.73443(18) 0.61820(9) 0.0178(4) Uani 1 1 d . .
H37A H 0.5793 0.7844 0.6429 0.021 Uiso 1 1 calc R U
C38 C 0.7063(4) 0.6142(2) 0.55944(11) 0.0330(6) Uani 1 1 d . .
H38A H 0.7664 0.6465 0.5228 0.050 Uiso 1 1 calc R U
H38B H 0.5683 0.5995 0.5545 0.050 Uiso 1 1 calc R U
H38C H 0.7744 0.5438 0.5757 0.050 Uiso 1 1 calc R U
C39 C 0.9136(3) 0.7215(2) 0.61139(10) 0.0261(5) Uani 1 1 d . .
H39A H 0.9887 0.7528 0.5771 0.039 Uiso 1 1 calc R U
H39B H 0.9814 0.6542 0.6319 0.039 Uiso 1 1 calc R U
H39C H 0.9010 0.7774 0.6352 0.039 Uiso 1 1 calc R U
O10 O 0.5701(2) 0.28685(14) 0.89456(7) 0.0272(4) Uani 1 1 d . .
N6 N 0.2403(3) 0.30976(16) 0.90484(8) 0.0191(4) Uani 1 1 d . .
C40 C 0.4019(3) 0.26692(19) 0.88415(9) 0.0195(5) Uani 1 1 d . .
H40A H 0.3846 0.2170 0.8594 0.023 Uiso 1 1 calc R U
C41 C 0.2515(4) 0.3842(2) 0.94385(11) 0.0341(6) Uani 1 1 d . .
H41A H 0.1800 0.3523 0.9787 0.051 Uiso 1 1 calc R U
H41B H 0.1935 0.4575 0.9271 0.051 Uiso 1 1 calc R U
H41C H 0.3887 0.3934 0.9522 0.051 Uiso 1 1 calc R U
C42 C 0.0480(3) 0.2787(2) 0.88991(10) 0.0246(5) Uani 1 1 d . .
H42A H -0.0301 0.3467 0.8757 0.037 Uiso 1 1 calc R U
H42B H -0.0174 0.2345 0.9232 0.037 Uiso 1 1 calc R U
H42C H 0.0617 0.2339 0.8607 0.037 Uiso 1 1 calc R U

loop_
_atom_site_aniso_label
_atom_site_aniso_U_11
_atom_site_aniso_U_22
_atom_site_aniso_U_33
_atom_site_aniso_U_23
_atom_site_aniso_U_13
_atom_site_aniso_U_12
Co1 0.02227(17) 0.01532(18) 0.00498(16) -0.00320(12) -0.00049(11) -0.00094(11)
O1 0.0273(8) 0.0160(8) 0.0078(7) -0.0029(6) -0.0001(6) -0.0014(6)
O2 0.0273(8) 0.0158(8) 0.0051(7) -0.0021(6) -0.0006(6) -0.0010(6)
O3 0.0419(10) 0.0206(9) 0.0053(8) -0.0034(6) -0.0003(7) -0.0028(7)
O4 0.0403(10) 0.0165(8) 0.0080(8) -0.0032(6) -0.0023(6) -0.0013(6)
N1 0.0204(9) 0.0195(10) 0.0126(10) -0.0081(8) -0.0017(7) -0.0005(7)
N2 0.0200(9) 0.0216(10) 0.0123(9) -0.0074(8) -0.0006(7) -0.0001(7)
C1 0.0187(10) 0.0190(11) 0.0092(10) -0.0012(8) -0.0006(8) 0.0000(8)
C2 0.0208(11) 0.0217(12) 0.0118(11) -0.0036(9) -0.0003(8) -0.0008(8)
C3 0.0252(12) 0.0271(13) 0.0090(11) 0.0003(9) -0.0016(8) -0.0006(9)
C4 0.0387(14) 0.0216(13) 0.0179(13) 0.0053(10) -0.0006(10) -0.0001(10)
C5 0.0423(14) 0.0153(12) 0.0193(13) -0.0014(10) -0.0016(10) 0.0004(10)
C6 0.0245(11) 0.0195(11) 0.0124(11) -0.0016(9) -0.0006(8) -0.0004(8)
C7 0.0254(11) 0.0154(11) 0.0187(12) -0.0059(9) 0.0001(9) -0.0008(8)
C8 0.0362(13) 0.0246(12) 0.0128(11) -0.0100(9) -0.0008(9) 0.0014(10)
C9 0.0375(13) 0.0241(12) 0.0128(12) -0.0105(10) -0.0049(9) 0.0020(10)
C10 0.0254(12) 0.0287(13) 0.0073(11) -0.0061(9) -0.0005(8) 0.0007(9)
C11 0.0225(11) 0.0253(12) 0.0073(10) -0.0018(9) -0.0005(8) -0.0008(8)
C12 0.0355(13) 0.0299(13) 0.0055(11) -0.0002(9) -0.0006(9) -0.0002(10)
C13 0.0336(13) 0.0276(13) 0.0110(11) 0.0052(9) 0.0000(9) 0.0005(10)
C14 0.0239(11) 0.0198(11) 0.0162(12) 0.0003(9) -0.0002(9) -0.0017(8)
C15 0.0224(11) 0.0213(11) 0.0094(10) -0.0026(9) -0.0003(8) -0.0008(8)
C16 0.0180(10) 0.0213(11) 0.0070(10) -0.0011(8) 0.0002(8) -0.0010(8)
C17 0.0312(13) 0.0318(13) 0.0070(11) -0.0085(9) -0.0003(9) -0.0013(9)
C18 0.0311(12) 0.0173(11) 0.0203(12) -0.0063(9) 0.0002(9) -0.0016(9)
Co2 0.02246(17) 0.01466(17) 0.00505(16) -0.00306(12) -0.00068(11) -0.00064(11)
O5 0.0265(8) 0.0140(8) 0.0079(7) -0.0015(6) -0.0007(6) -0.0001(6)
O6 0.0268(8) 0.0158(8) 0.0061(7) -0.0028(6) 0.0001(6) -0.0008(6)
O7 0.0415(10) 0.0209(9) 0.0063(8) -0.0029(6) -0.0019(7) -0.0025(7)
O8 0.0418(10) 0.0155(8) 0.0083(8) -0.0033(6) -0.0025(7) -0.0007(6)
N3 0.0206(9) 0.0177(9) 0.0119(9) -0.0080(7) 0.0003(7) -0.0012(7)
N4 0.0212(9) 0.0203(10) 0.0101(9) -0.0064(7) 0.0004(7) -0.0007(7)
C19 0.0171(10) 0.0199(11) 0.0091(10) -0.0025(8) -0.0007(8) 0.0000(8)
C20 0.0201(11) 0.0211(11) 0.0111(11) -0.0021(9) -0.0016(8) -0.0007(8)
C21 0.0247(11) 0.0263(12) 0.0095(11) -0.0007(9) -0.0019(8) -0.0021(9)
C22 0.0341(13) 0.0228(13) 0.0161(12) 0.0051(10) -0.0005(10) -0.0001(10)
C23 0.0346(13) 0.0161(11) 0.0179(12) -0.0009(9) 0.0001(10) -0.0003(9)
C24 0.0224(11) 0.0177(11) 0.0143(11) -0.0018(9) 0.0007(8) -0.0007(8)
C25 0.0236(11) 0.0154(11) 0.0188(12) -0.0058(9) 0.0015(9) -0.0016(8)
C26 0.0383(13) 0.0228(12) 0.0113(11) -0.0092(9) 0.0010(9) -0.0060(10)
C27 0.0380(13) 0.0220(12) 0.0130(12) -0.0105(9) 0.0002(9) -0.0013(9)
C28 0.0278(12) 0.0281(13) 0.0065(10) -0.0061(9) -0.0010(8) -0.0019(9)
C29 0.0274(12) 0.0221(12) 0.0062(10) -0.0009(9) -0.0010(8) -0.0007(9)
C30 0.0391(14) 0.0293(14) 0.0066(11) -0.0001(9) 0.0000(9) -0.0018(10)
C31 0.0364(13) 0.0248(13) 0.0117(12) 0.0048(9) -0.0002(9) -0.0015(10)
C32 0.0242(11) 0.0194(11) 0.0146(11) -0.0014(9) -0.0015(9) -0.0004(8)
C33 0.0198(10) 0.0206(11) 0.0091(10) -0.0034(8) -0.0011(8) -0.0001(8)
C34 0.0185(10) 0.0192(11) 0.0077(10) -0.0007(8) -0.0001(8) -0.0011(8)
C35 0.0325(13) 0.0281(13) 0.0067(11) -0.0062(9) -0.0005(9) -0.0019(9)
C36 0.0287(12) 0.0175(11) 0.0187(12) -0.0066(9) -0.0014(9) -0.0002(9)
O9 0.0239(8) 0.0305(9) 0.0182(9) -0.0011(7) -0.0025(6) -0.0024(7)
N5 0.0266(10) 0.0185(10) 0.0104(9) -0.0022(7) 0.0002(7) -0.0010(7)
C37 0.0270(12) 0.0166(11) 0.0081(10) 0.0013(8) -0.0001(8) -0.0008(8)
C38 0.0528(17) 0.0294(14) 0.0194(13) -0.0115(11) 0.0030(11) 0.0010(12)
C39 0.0227(12) 0.0321(14) 0.0217(13) -0.0014(10) -0.0010(9) 0.0009(9)
O10 0.0264(9) 0.0313(10) 0.0221(9) -0.0001(7) -0.0039(7) -0.0037(7)
N6 0.0271(10) 0.0216(10) 0.0090(9) -0.0039(7) -0.0014(7) -0.0008(7)
C40 0.0272(12) 0.0197(11) 0.0100(11) 0.0009(9) -0.0005(8) -0.0013(9)
C41 0.0545(17) 0.0309(14) 0.0196(13) -0.0120(11) -0.0008(12) 0.0007(12)
C42 0.0215(11) 0.0305(13) 0.0198(12) -0.0007(10) 0.0015(9) -0.0014(9)

loop_
_atom_type_symbol
_atom_type_description
_atom_type_scat_dispersion_real
_atom_type_scat_dispersion_imag
_atom_type_scat_source
C C 0.0033 0.0016 'International Tables Vol C Tables 4.2.6.8 and 6.1.1.4'
H H 0.0000 0.0000 'International Tables Vol C Tables 4.2.6.8 and 6.1.1.4'
N N 0.0061 0.0033 'International Tables Vol C Tables 4.2.6.8 and 6.1.1.4'
O O 0.0106 0.0060 'International Tables Vol C Tables 4.2.6.8 and 6.1.1.4'
Co Co 0.3494 0.9721 'International Tables Vol C Tables 4.2.6.8 and 6.1.1.4'

loop_
_geom_angle_atom_site_label_1
_geom_angle_atom_site_label_2
_geom_angle_atom_site_label_3
_geom_angle
N1 Co1 O1 94.15(7)
N1 Co1 O2 176.80(7)
O1 Co1 O2 86.28(7)
N1 Co1 N2 85.76(8)
O1 Co1 N2 175.79(7)
O2 Co1 N2 94.04(7)
C1 O1 Co1 127.63(14)
C16 O2 Co1 127.79(14)
C2 O3 C17 116.65(18)
C15 O4 C18 116.83(17)
C7 N1 C8 117.44(19)
C7 N1 Co1 127.04(16)
C8 N1 Co1 115.36(15)
C10 N2 C9 117.87(19)
C10 N2 Co1 127.12(16)
C9 N2 Co1 114.83(15)
O1 C1 C6 124.6(2)
O1 C1 C2 118.79(19)
C6 C1 C2 116.6(2)
O3 C2 C3 124.5(2)
O3 C2 C1 114.30(19)
C3 C2 C1 121.2(2)
C2 C3 C4 120.6(2)
C5 C4 C3 120.0(2)
C4 C5 C6 120.7(2)
C1 C6 C5 121.0(2)
C1 C6 C7 120.8(2)
C5 C6 C7 118.2(2)
N1 C7 C6 125.7(2)
N1 C8 C9 108.49(19)
N2 C9 C8 109.23(18)
N2 C10 C11 125.8(2)
C12 C11 C16 120.9(2)
C12 C11 C10 118.3(2)
C16 C11 C10 120.8(2)
C13 C12 C11 121.1(2)
C12 C13 C14 119.3(2)
C15 C14 C13 120.7(2)
O4 C15 C14 123.9(2)
O4 C15 C16 114.55(18)
C14 C15 C16 121.5(2)
O2 C16 C11 124.5(2)
O2 C16 C15 119.19(18)
C11 C16 C15 116.35(19)
N3 Co2 O5 94.26(7)
N3 Co2 N4 85.72(8)
O5 Co2 N4 176.69(7)
N3 Co2 O6 176.33(7)
O5 Co2 O6 86.19(6)
N4 Co2 O6 94.05(7)
C19 O5 Co2 127.82(14)
C34 O6 Co2 127.85(14)
C20 O7 C35 116.56(18)
C33 O8 C36 116.77(17)
C25 N3 C26 117.21(18)
C25 N3 Co2 127.05(16)
C26 N3 Co2 115.61(15)
C28 N4 C27 117.38(19)
C28 N4 Co2 127.27(16)
C27 N4 Co2 115.18(15)
O5 C19 C24 124.3(2)
O5 C19 C20 119.20(19)
C24 C19 C20 116.5(2)
O7 C20 C21 124.2(2)
O7 C20 C19 114.30(19)
C21 C20 C19 121.5(2)
C20 C21 C22 120.4(2)
C23 C22 C21 119.8(2)
C22 C23 C24 121.0(2)
C23 C24 C19 120.6(2)
C23 C24 C25 118.3(2)
C19 C24 C25 121.0(2)
N3 C25 C24 125.6(2)
N3 C26 C27 108.52(18)
N4 C27 C26 108.79(18)
N4 C28 C29 125.5(2)
C34 C29 C30 120.8(2)
C34 C29 C28 120.9(2)
C30 C29 C28 118.3(2)
C31 C30 C29 120.8(2)
C30 C31 C32 119.8(2)
C33 C32 C31 120.6(2)
O8 C33 C32 124.2(2)
O8 C33 C34 114.32(18)
C32 C33 C34 121.4(2)
O6 C34 C29 124.3(2)
O6 C34 C33 119.20(18)
C29 C34 C33 116.47(19)
C37 N5 C38 121.4(2)
C37 N5 C39 120.08(19)
C38 N5 C39 118.5(2)
O9 C37 N5 124.9(2)
C40 N6 C41 121.4(2)
C40 N6 C42 120.4(2)
C41 N6 C42 118.2(2)
O10 C40 N6 125.4(2)

loop_
_geom_bond_atom_site_label_1
_geom_bond_atom_site_label_2
_geom_bond_distance
Co1 N1 1.8581(19)
Co1 O1 1.8593(15)
Co1 O2 1.8603(15)
Co1 N2 1.8618(19)
O1 C1 1.313(3)
O2 C16 1.308(3)
O3 C2 1.368(3)
O3 C17 1.427(3)
O4 C15 1.369(3)
O4 C18 1.427(3)
N1 C7 1.297(3)
N1 C8 1.477(3)
N2 C10 1.288(3)
N2 C9 1.483(3)
C1 C6 1.411(3)
C1 C2 1.434(3)
C2 C3 1.379(3)
C3 C4 1.402(3)
C4 C5 1.357(3)
C5 C6 1.417(3)
C6 C7 1.428(3)
C8 C9 1.491(3)
C10 C11 1.430(3)
C11 C12 1.413(3)
C11 C16 1.416(3)
C12 C13 1.365(3)
C13 C14 1.406(3)
C14 C15 1.378(3)
C15 C16 1.434(3)
Co2 N3 1.8562(18)
Co2 O5 1.8577(15)
Co2 N4 1.8582(18)
Co2 O6 1.8591(15)
O5 C19 1.311(3)
O6 C34 1.310(3)
O7 C20 1.373(3)
O7 C35 1.427(3)
O8 C33 1.369(3)
O8 C36 1.430(3)
N3 C25 1.297(3)
N3 C26 1.482(3)
N4 C28 1.291(3)
N4 C27 1.485(3)
C19 C24 1.416(3)
C19 C20 1.432(3)
C20 C21 1.375(3)
C21 C22 1.408(3)
C22 C23 1.356(3)
C23 C24 1.415(3)
C24 C25 1.427(3)
C26 C27 1.495(3)
C28 C29 1.429(3)
C29 C34 1.416(3)
C29 C30 1.417(3)
C30 C31 1.362(3)
C31 C32 1.403(3)
C32 C33 1.377(3)
C33 C34 1.435(3)
O9 C37 1.229(3)
N5 C37 1.341(3)
N5 C38 1.438(3)
N5 C39 1.453(3)
O10 C40 1.226(3)
N6 C40 1.340(3)
N6 C41 1.444(3)
N6 C42 1.454(3)

loop_
_geom_torsion_atom_site_label_1
_geom_torsion_atom_site_label_2
_geom_torsion_atom_site_label_3
_geom_torsion_atom_site_label_4
_geom_torsion
N1 Co1 O1 C1 -1.08(18)
O2 Co1 O1 C1 175.74(18)
O1 Co1 O2 C16 174.17(18)
N2 Co1 O2 C16 -1.62(18)
O1 Co1 N1 C7 -0.7(2)
N2 Co1 N1 C7 175.1(2)
O1 Co1 N1 C8 174.60(15)
N2 Co1 N1 C8 -9.62(15)
N1 Co1 N2 C10 178.4(2)
O2 Co1 N2 C10 1.6(2)
N1 Co1 N2 C9 -6.68(15)
O2 Co1 N2 C9 176.52(15)
Co1 O1 C1 C6 2.3(3)
Co1 O1 C1 C2 -177.58(14)
C17 O3 C2 C3 3.3(3)
C17 O3 C2 C1 -177.60(18)
O1 C1 C2 O3 0.6(3)
C6 C1 C2 O3 -179.36(19)
O1 C1 C2 C3 179.7(2)
C6 C1 C2 C3 -0.2(3)
O3 C2 C3 C4 179.8(2)
C1 C2 C3 C4 0.8(3)
C2 C3 C4 C5 -0.7(4)
C3 C4 C5 C6 0.0(4)
O1 C1 C6 C5 179.7(2)
C2 C1 C6 C5 -0.4(3)
O1 C1 C6 C7 -1.7(3)
C2 C1 C6 C7 178.2(2)
C4 C5 C6 C1 0.6(4)
C4 C5 C6 C7 -178.1(2)
C8 N1 C7 C6 -173.9(2)
Co1 N1 C7 C6 1.3(3)
C1 C6 C7 N1 -0.1(4)
C5 C6 C7 N1 178.5(2)
C7 N1 C8 C9 -161.3(2)
Co1 N1 C8 C9 23.0(2)
C10 N2 C9 C8 -163.8(2)
Co1 N2 C9 C8 20.8(2)
N1 C8 C9 N2 -26.6(3)
C9 N2 C10 C11 -175.7(2)
Co1 N2 C10 C11 -0.9(3)
N2 C10 C11 C12 179.6(2)
N2 C10 C11 C16 -0.3(4)
C16 C11 C12 C13 -1.0(4)
C10 C11 C12 C13 179.1(2)
C11 C12 C13 C14 0.7(4)
C12 C13 C14 C15 0.4(4)
C18 O4 C15 C14 -7.6(3)
C18 O4 C15 C16 173.12(18)
C13 C14 C15 O4 179.6(2)
C13 C14 C15 C16 -1.2(3)
Co1 O2 C16 C11 1.0(3)
Co1 O2 C16 C15 -178.88(14)
C12 C11 C16 O2 -179.7(2)
C10 C11 C16 O2 0.2(3)
C12 C11 C16 C15 0.2(3)
C10 C11 C16 C15 -179.87(19)
O4 C15 C16 O2 0.1(3)
C14 C15 C16 O2 -179.2(2)
O4 C15 C16 C11 -179.83(19)
C14 C15 C16 C11 0.9(3)
N3 Co2 O5 C19 0.41(18)
O6 Co2 O5 C19 176.76(18)
O5 Co2 O6 C34 174.32(17)
N4 Co2 O6 C34 -2.38(18)
O5 Co2 N3 C25 -0.18(19)
N4 Co2 N3 C25 176.5(2)
O5 Co2 N3 C26 175.43(15)
N4 Co2 N3 C26 -7.89(15)
N3 Co2 N4 C28 176.6(2)
O6 Co2 N4 C28 0.2(2)
N3 Co2 N4 C27 -8.34(15)
O6 Co2 N4 C27 175.33(15)
Co2 O5 C19 C24 -0.4(3)
Co2 O5 C19 C20 179.92(14)
C35 O7 C20 C21 -7.9(3)
C35 O7 C20 C19 173.49(18)
O5 C19 C20 O7 0.7(3)
C24 C19 C20 O7 -179.03(18)
O5 C19 C20 C21 -177.9(2)
C24 C19 C20 C21 2.3(3)
O7 C20 C21 C22 179.0(2)
C19 C20 C21 C22 -2.5(3)
C20 C21 C22 C23 1.0(4)
C21 C22 C23 C24 0.5(4)
C22 C23 C24 C19 -0.6(4)
C22 C23 C24 C25 178.9(2)
O5 C19 C24 C23 179.5(2)
C20 C19 C24 C23 -0.8(3)
O5 C19 C24 C25 0.0(3)
C20 C19 C24 C25 179.7(2)
C26 N3 C25 C24 -175.7(2)
Co2 N3 C25 C24 -0.1(3)
C23 C24 C25 N3 -179.3(2)
C19 C24 C25 N3 0.3(3)
C25 N3 C26 C27 -162.4(2)
Co2 N3 C26 C27 21.5(2)
C28 N4 C27 C26 -162.5(2)
Co2 N4 C27 C26 21.9(2)
N3 C26 C27 N4 -26.3(3)
C27 N4 C28 C29 -173.7(2)
Co2 N4 C28 C29 1.3(3)
N4 C28 C29 C34 -1.0(4)
N4 C28 C29 C30 177.2(2)
C34 C29 C30 C31 1.1(4)
C28 C29 C30 C31 -177.1(2)
C29 C30 C31 C32 -0.5(4)
C30 C31 C32 C33 -0.6(3)
C36 O8 C33 C32 3.7(3)
C36 O8 C33 C34 -177.14(18)
C31 C32 C33 O8 -179.7(2)
C31 C32 C33 C34 1.3(3)
Co2 O6 C34 C29 3.1(3)
Co2 O6 C34 C33 -175.80(13)
C30 C29 C34 O6 -179.4(2)
C28 C29 C34 O6 -1.2(3)
C30 C29 C34 C33 -0.5(3)
C28 C29 C34 C33 177.72(19)
O8 C33 C34 O6 -0.8(3)
C32 C33 C34 O6 178.31(19)
O8 C33 C34 C29 -179.83(18)
C32 C33 C34 C29 -0.7(3)
C38 N5 C37 O9 -1.0(4)
C39 N5 C37 O9 -179.2(2)
C41 N6 C40 O10 -1.5(4)
C42 N6 C40 O10 -179.2(2)
